data_1010957
loop_
_publ_author_name
'Barth, Tom F. W.'
'Posnjak, E.'

_publ_section_title
;
 Silicate structures of the cristobalite type: I. The crystal structure of
 \a-carnegieite (NaAlSiO~4~)
;
_journal_coden_ASTM ZEKGAX
_journal_issue 1
_journal_name_full
;
Zeitschrift fuer Kristallographie, Kristallgeometrie, Kristallphysik,
Kristallchemie (-144,1977)
;
_journal_page_first 135
_journal_page_last 141
_journal_paper_doi 10.1524/zkri.1932.81.1.135
_journal_volume 81
_journal_year 1932
_chemical_compound_source '\a - artificial'
_chemical_formula_structural 'Na Al Si O4'
_chemical_formula_sum 'Al Na O4 Si'
_chemical_name_mineral Carnegieite
_chemical_name_systematic 'Sodium aluminium silicate'
_space_group_IT_number 198
_symmetry_cell_setting cubic
_symmetry_Int_Tables_number 198
_symmetry_space_group_name_Hall 'P 2ac 2ab 3'
_symmetry_space_group_name_H-M 'P 21 3'
_cell_angle_alpha 90
_cell_angle_beta 90
_cell_angle_gamma 90
_cell_formula_units_Z 4
_cell_length_a 7.37
_cell_length_b 7.37
_cell_length_c 7.37
_cell_volume 400.3
_cod_database_code 1010957

loop_
_symmetry_equiv_pos_as_xyz
x,y,z
y,z,x
z,x,y
1/2+x,1/2-y,-z
1/2+y,1/2-z,-x
1/2+z,1/2-x,-y
-x,1/2+y,1/2-z
-y,1/2+z,1/2-x
-z,1/2+x,1/2-y
1/2-x,-y,1/2+z
1/2-y,-z,1/2+x
1/2-z,-x,1/2+y

loop_
_atom_site_label
_atom_site_type_symbol
_atom_site_symmetry_multiplicity
_atom_site_Wyckoff_symbol
_atom_site_fract_x
_atom_site_fract_y
_atom_site_fract_z
_atom_site_occupancy
_atom_site_attached_hydrogens
_atom_site_calc_flag
Na1 Na1+ 4 a 0.744 0.744 0.744 1. 0 d
Al1 Al3+ 4 a 0.258 0.258 0.258 1. 0 d
Si1 Si4+ 4 a 0. 0. 0. 1. 0 d
O1 O2- 4 a 0.125 0.125 0.125 1. 0 d
O2 O2- 12 b 0.658 0.644 0.0556 1. 0 d

loop_
_atom_type_symbol
_atom_type_oxidation_number
Na1+ 1.000
Al3+ 3.000
Si4+ 4.000
O2- -2.000
